data_4328737
loop_
_publ_author_name
'Xiang-Ying Lv'
'Ming-Sheng Wang'
'Chen Yang'
'Guan-E Wang'
'Shuai-Hua Wang'
'Rong-Guang Lin'
'Guo-Cong Guo'

_publ_section_title
;
 Photochromic Metal Complexes of N-Methyl-4,4'-Bipyridinium: Mechanism and
 Influence of Halogen Atoms
;
_journal_name_full 'Inorganic Chemistry'
_journal_page_first 4015
_journal_page_last 4019
_journal_paper_doi 10.1021/ic2020868
_journal_volume 51
_journal_year 2012
_chemical_formula_moiety 'C11 H11 Br3 N2 Zn'
_chemical_formula_sum 'C11 H11 Br3 N2 Zn'
_chemical_formula_weight 476.32
_chemical_name_systematic
; 
 ? 
;
_space_group_IT_number 14
_symmetry_cell_setting monoclinic
_symmetry_space_group_name_Hall '-P 2ybc'
_symmetry_space_group_name_H-M 'P 1 21/c 1'
_atom_sites_solution_hydrogens geom
_atom_sites_solution_primary direct
_atom_sites_solution_secondary difmap
_audit_creation_method SHELXL-97
_cell_angle_alpha 90.00
_cell_angle_beta 109.363(5)
_cell_angle_gamma 90.00
_cell_formula_units_Z 8
_cell_length_a 10.612(4)
_cell_length_b 22.647(8)
_cell_length_c 12.760(5)
_cell_measurement_reflns_used 6208
_cell_measurement_temperature 293(2)
_cell_measurement_theta_max 27.4797
_cell_measurement_theta_min 3.1846
_cell_volume 2893.2(19)
_computing_structure_refinement 'SHELXL-97 (Sheldrick, 1997)'
_computing_structure_solution 'SHELXS-97 (Sheldrick, 1990)'
_diffrn_ambient_temperature 293(2)
_diffrn_measured_fraction_theta_full 0.990
_diffrn_measured_fraction_theta_max 0.990
_diffrn_radiation_monochromator graphite
_diffrn_radiation_source 'fine-focus sealed tube'
_diffrn_radiation_type MoK\a
_diffrn_radiation_wavelength 0.71073
_diffrn_reflns_av_R_equivalents 0.0379
_diffrn_reflns_av_sigmaI/netI 0.0846
_diffrn_reflns_limit_h_max 12
_diffrn_reflns_limit_h_min -12
_diffrn_reflns_limit_k_max 27
_diffrn_reflns_limit_k_min -27
_diffrn_reflns_limit_l_max 15
_diffrn_reflns_limit_l_min -15
_diffrn_reflns_number 21515
_diffrn_reflns_theta_full 25.50
_diffrn_reflns_theta_max 25.50
_diffrn_reflns_theta_min 2.22
_exptl_absorpt_coefficient_mu 9.963
_exptl_crystal_density_diffrn 2.187
_exptl_crystal_F_000 1808
_refine_diff_density_max 2.238
_refine_diff_density_min -2.230
_refine_diff_density_rms 0.227
_refine_ls_extinction_method none
_refine_ls_goodness_of_fit_ref 1.079
_refine_ls_hydrogen_treatment mixed
_refine_ls_matrix_type full
_refine_ls_number_parameters 307
_refine_ls_number_reflns 5329
_refine_ls_number_restraints 0
_refine_ls_restrained_S_all 1.079
_refine_ls_R_factor_all 0.0852
_refine_ls_R_factor_gt 0.0641
_refine_ls_shift/su_max 0.000
_refine_ls_shift/su_mean 0.000
_refine_ls_structure_factor_coef Fsqd
_refine_ls_weighting_details 'calc w=1/[\s^2^(Fo^2^)+(0.1160P)^2^+0.9373P] where P=(Fo^2^+2Fc^2^)/3'
_refine_ls_weighting_scheme calc
_refine_ls_wR_factor_gt 0.1860
_refine_ls_wR_factor_ref 0.2111
_reflns_number_gt 3563
_reflns_number_total 5329
_reflns_threshold_expression >2sigma(I)
_cod_data_source_file ic2020868_si_002.cif
_cod_data_source_block 14
_cod_original_cell_volume 2893.3(19)
_cod_original_sg_symbol_H-M 'P 21/c'
_cod_database_code 4328737

loop_
_symmetry_equiv_pos_as_xyz
'x, y, z'
'-x, y+1/2, -z+1/2'
'-x, -y, -z'
'x, -y-1/2, z-1/2'

loop_
_atom_site_label
_atom_site_type_symbol
_atom_site_fract_x
_atom_site_fract_y
_atom_site_fract_z
_atom_site_U_iso_or_equiv
_atom_site_adp_type
_atom_site_occupancy
_atom_site_symmetry_multiplicity
_atom_site_calc_flag
_atom_site_refinement_flags
Zn1 Zn 0.58636(10) 0.60400(4) 0.34024(8) 0.0178(3) Uani 1 1 d .
Zn2 Zn 0.09317(11) 0.85389(5) 0.33365(9) 0.0259(3) Uani 1 1 d .
Br1 Br 0.37484(11) 0.57049(5) 0.33645(11) 0.0450(4) Uani 1 1 d .
Br2 Br 0.60232(12) 0.59339(6) 0.16360(10) 0.0449(4) Uani 1 1 d .
Br3 Br 0.62921(11) 0.69743(5) 0.42312(10) 0.0395(3) Uani 1 1 d .
Br4 Br 0.07850(14) 0.81121(7) 0.16354(11) 0.0582(4) Uani 1 1 d .
Br5 Br 0.20005(13) 0.94630(5) 0.36691(10) 0.0500(4) Uani 1 1 d .
Br6 Br -0.11948(11) 0.84985(6) 0.35871(10) 0.0444(4) Uani 1 1 d .
N1 N 1.1150(7) 0.3270(3) 0.7921(7) 0.0247(18) Uani 1 1 d .
N2 N 0.7309(7) 0.5469(3) 0.4414(6) 0.0203(17) Uani 1 1 d .
N3 N 0.5735(7) 0.5831(3) 0.8293(6) 0.0179(16) Uani 1 1 d .
N4 N 0.2173(7) 0.7960(3) 0.4503(6) 0.0220(17) Uani 1 1 d .
C1 C 1.0295(9) 0.3689(4) 0.6145(8) 0.022(2) Uani 1 1 d .
H1A H 1.0202 0.3672 0.5395 0.027 Uiso 1 1 calc R
C2 C 1.0987(8) 0.3260(4) 0.6832(8) 0.024(2) Uani 1 1 d .
H2A H 1.1357 0.2953 0.6546 0.028 Uiso 1 1 calc R
C3 C 1.0628(10) 0.3714(5) 0.8345(9) 0.033(2) Uani 1 1 d .
H3A H 1.0751 0.3722 0.9101 0.039 Uiso 1 1 calc R
C4 C 0.9913(9) 0.4160(5) 0.7667(8) 0.029(2) Uani 1 1 d .
H4A H 0.9556 0.4466 0.7965 0.035 Uiso 1 1 calc R
C5 C 0.9727(8) 0.4147(4) 0.6523(7) 0.0182(19) Uani 1 1 d .
C6 C 0.8952(8) 0.4630(4) 0.5782(7) 0.019(2) Uani 1 1 d .
C7 C 0.8761(8) 0.5190(4) 0.6174(7) 0.0188(19) Uani 1 1 d .
H7A H 0.9199 0.5287 0.6914 0.023 Uiso 1 1 calc R
C8 C 0.7952(9) 0.5588(4) 0.5493(8) 0.025(2) Uani 1 1 d .
H8A H 0.7835 0.5955 0.5775 0.030 Uiso 1 1 calc R
C9 C 0.7507(9) 0.4954(4) 0.4023(7) 0.022(2) Uani 1 1 d .
H9A H 0.7083 0.4878 0.3272 0.026 Uiso 1 1 calc R
C10 C 0.8316(8) 0.4518(4) 0.4672(7) 0.0174(19) Uani 1 1 d .
H10A H 0.8425 0.4158 0.4363 0.021 Uiso 1 1 calc R
C11 C 0.5054(9) 0.6233(4) 0.6504(8) 0.026(2) Uani 1 1 d .
H11A H 0.5034 0.6206 0.5772 0.031 Uiso 1 1 calc R
C12 C 0.5691(9) 0.5804(4) 0.7255(8) 0.025(2) Uani 1 1 d .
H12A H 0.6097 0.5490 0.7023 0.030 Uiso 1 1 calc R
C13 C 0.5150(9) 0.6290(4) 0.8638(8) 0.027(2) Uani 1 1 d .
H13A H 0.5181 0.6307 0.9375 0.032 Uiso 1 1 calc R
C14 C 0.4530(9) 0.6717(4) 0.7934(8) 0.024(2) Uani 1 1 d .
H14A H 0.4148 0.7030 0.8193 0.029 Uiso 1 1 calc R
C15 C 0.4442(8) 0.6703(4) 0.6831(7) 0.0162(19) Uani 1 1 d .
C16 C 0.3693(9) 0.7145(4) 0.6011(7) 0.0195(19) Uani 1 1 d .
C17 C 0.3579(10) 0.7727(4) 0.6338(8) 0.029(2) Uani 1 1 d .
H17A H 0.3995 0.7845 0.7070 0.034 Uiso 1 1 calc R
C18 C 0.2829(10) 0.8126(4) 0.5546(8) 0.028(2) Uani 1 1 d .
H18A H 0.2784 0.8518 0.5748 0.034 Uiso 1 1 calc R
C19 C 0.2281(9) 0.7411(4) 0.4180(8) 0.022(2) Uani 1 1 d .
H19A H 0.1827 0.7301 0.3450 0.026 Uiso 1 1 calc R
C20 C 0.3079(8) 0.6989(4) 0.4931(7) 0.021(2) Uani 1 1 d .
H20A H 0.3181 0.6611 0.4689 0.025 Uiso 1 1 calc R
C21 C 1.1984(10) 0.2821(5) 0.8678(8) 0.033(2) Uani 1 1 d .
H21A H 1.2283 0.2536 0.8256 0.049 Uiso 1 1 calc R
H21B H 1.1468 0.2627 0.9068 0.049 Uiso 1 1 calc R
H21C H 1.2743 0.3009 0.9203 0.049 Uiso 1 1 calc R
C22 C 0.6404(11) 0.5368(4) 0.9063(8) 0.032(2) Uani 1 1 d .
H22A H 0.6755 0.5079 0.8683 0.049 Uiso 1 1 calc R
H22B H 0.5777 0.5182 0.9355 0.049 Uiso 1 1 calc R
H22C H 0.7121 0.5535 0.9662 0.049 Uiso 1 1 calc R

loop_
_atom_site_aniso_label
_atom_site_aniso_U_11
_atom_site_aniso_U_22
_atom_site_aniso_U_33
_atom_site_aniso_U_23
_atom_site_aniso_U_13
_atom_site_aniso_U_12
Zn1 0.0191(6) 0.0194(6) 0.0137(5) -0.0009(4) 0.0037(4) -0.0010(4)
Zn2 0.0296(6) 0.0213(6) 0.0195(6) 0.0022(4) -0.0014(5) 0.0020(5)
Br1 0.0403(7) 0.0445(7) 0.0563(8) -0.0166(6) 0.0242(6) -0.0105(5)
Br2 0.0512(7) 0.0526(8) 0.0305(7) 0.0007(5) 0.0128(6) -0.0010(6)
Br3 0.0443(7) 0.0351(6) 0.0358(7) -0.0082(5) 0.0088(5) -0.0060(5)
Br4 0.0599(9) 0.0694(10) 0.0438(8) 0.0078(7) 0.0151(7) -0.0002(7)
Br5 0.0633(9) 0.0293(6) 0.0405(7) 0.0012(5) -0.0055(6) -0.0093(6)
Br6 0.0369(7) 0.0646(8) 0.0324(6) -0.0005(6) 0.0126(5) 0.0161(6)
N1 0.022(4) 0.022(4) 0.028(5) 0.003(3) 0.005(4) -0.002(3)
N2 0.019(4) 0.022(4) 0.021(4) 0.002(3) 0.009(3) -0.001(3)
N3 0.019(4) 0.018(4) 0.017(4) -0.001(3) 0.007(3) -0.004(3)
N4 0.021(4) 0.025(4) 0.020(4) 0.005(3) 0.007(3) 0.000(3)
C1 0.021(5) 0.031(5) 0.011(4) 0.001(4) 0.000(4) -0.009(4)
C2 0.015(5) 0.022(5) 0.031(6) 0.006(4) 0.004(4) -0.001(4)
C3 0.033(6) 0.043(6) 0.025(6) 0.014(5) 0.012(5) 0.003(5)
C4 0.022(5) 0.040(6) 0.024(5) 0.006(5) 0.007(4) 0.004(5)
C5 0.014(4) 0.025(5) 0.015(4) 0.009(4) 0.004(4) 0.000(4)
C6 0.009(4) 0.035(5) 0.010(4) 0.010(4) -0.001(3) -0.005(4)
C7 0.015(4) 0.024(5) 0.012(4) -0.001(4) -0.004(4) -0.009(4)
C8 0.025(5) 0.020(5) 0.027(5) 0.000(4) 0.003(4) -0.003(4)
C9 0.022(5) 0.032(5) 0.011(4) 0.004(4) 0.004(4) 0.000(4)
C10 0.021(5) 0.018(4) 0.017(5) -0.002(3) 0.011(4) 0.001(4)
C11 0.032(5) 0.026(5) 0.025(5) -0.004(4) 0.016(5) -0.004(4)
C12 0.026(5) 0.023(5) 0.025(5) 0.010(4) 0.007(4) 0.007(4)
C13 0.027(5) 0.035(6) 0.014(5) 0.004(4) 0.001(4) 0.000(5)
C14 0.030(5) 0.024(5) 0.022(5) 0.000(4) 0.013(4) 0.017(4)
C15 0.007(4) 0.021(5) 0.018(5) 0.009(4) 0.001(3) -0.002(3)
C16 0.024(5) 0.018(5) 0.019(5) 0.007(4) 0.010(4) 0.004(4)
C17 0.036(6) 0.021(5) 0.021(5) 0.001(4) -0.002(4) 0.005(4)
C18 0.034(6) 0.023(5) 0.020(5) 0.005(4) -0.004(4) 0.000(4)
C19 0.025(5) 0.023(5) 0.021(5) 0.004(4) 0.013(4) 0.000(4)
C20 0.021(5) 0.022(5) 0.017(5) 0.006(4) 0.003(4) -0.001(4)
C21 0.031(5) 0.038(6) 0.024(6) 0.015(5) 0.001(5) 0.004(5)
C22 0.045(6) 0.024(5) 0.019(5) 0.008(4) -0.001(5) 0.006(5)

loop_
_atom_type_symbol
_atom_type_description
_atom_type_scat_dispersion_real
_atom_type_scat_dispersion_imag
_atom_type_scat_source
C C 0.0033 0.0016 'International Tables Vol C Tables 4.2.6.8 and 6.1.1.4'
H H 0.0000 0.0000 'International Tables Vol C Tables 4.2.6.8 and 6.1.1.4'
N N 0.0061 0.0033 'International Tables Vol C Tables 4.2.6.8 and 6.1.1.4'
Zn Zn 0.2839 1.4301 'International Tables Vol C Tables 4.2.6.8 and 6.1.1.4'
Br Br -0.2901 2.4595 'International Tables Vol C Tables 4.2.6.8 and 6.1.1.4'

loop_
_geom_angle_atom_site_label_1
_geom_angle_atom_site_label_2
_geom_angle_atom_site_label_3
_geom_angle
N2 Zn1 Br2 105.1(2)
N2 Zn1 Br3 106.7(2)
Br2 Zn1 Br3 117.71(6)
N2 Zn1 Br1 108.2(2)
Br2 Zn1 Br1 108.76(6)
Br3 Zn1 Br1 109.97(6)
N4 Zn2 Br4 103.6(2)
N4 Zn2 Br5 106.1(2)
Br4 Zn2 Br5 114.58(7)
N4 Zn2 Br6 106.3(2)
Br4 Zn2 Br6 109.56(6)
Br5 Zn2 Br6 115.56(7)
C2 N1 C3 120.0(8)
C2 N1 C21 120.6(8)
C3 N1 C21 119.2(9)
C9 N2 C8 118.5(8)
C9 N2 Zn1 119.4(6)
C8 N2 Zn1 121.8(6)
C12 N3 C13 119.8(8)
C12 N3 C22 119.7(8)
C13 N3 C22 120.5(8)
C19 N4 C18 120.3(8)
C19 N4 Zn2 117.7(6)
C18 N4 Zn2 122.0(6)
C2 C1 C5 121.7(9)
C2 C1 H1A 119.1
C5 C1 H1A 119.1
N1 C2 C1 121.0(9)
N1 C2 H2A 119.5
C1 C2 H2A 119.5
N1 C3 C4 120.6(10)
N1 C3 H3A 119.7
C4 C3 H3A 119.7
C3 C4 C5 119.6(10)
C3 C4 H4A 120.2
C5 C4 H4A 120.2
C1 C5 C4 117.2(8)
C1 C5 C6 123.0(8)
C4 C5 C6 119.8(8)
C10 C6 C7 117.0(8)
C10 C6 C5 119.6(9)
C7 C6 C5 123.3(8)
C8 C7 C6 120.9(8)
C8 C7 H7A 119.6
C6 C7 H7A 119.6
N2 C8 C7 121.6(9)
N2 C8 H8A 119.2
C7 C8 H8A 119.2
N2 C9 C10 123.5(8)
N2 C9 H9A 118.3
C10 C9 H9A 118.3
C6 C10 C9 118.5(8)
C6 C10 H10A 120.7
C9 C10 H10A 120.7
C12 C11 C15 120.5(9)
C12 C11 H11A 119.8
C15 C11 H11A 119.8
N3 C12 C11 121.0(9)
N3 C12 H12A 119.5
C11 C12 H12A 119.5
C14 C13 N3 120.9(9)
C14 C13 H13A 119.6
N3 C13 H13A 119.6
C13 C14 C15 121.4(9)
C13 C14 H14A 119.3
C15 C14 H14A 119.3
C14 C15 C11 116.4(8)
C14 C15 C16 123.1(8)
C11 C15 C16 120.4(8)
C20 C16 C17 119.1(8)
C20 C16 C15 120.5(8)
C17 C16 C15 120.4(8)
C18 C17 C16 118.7(9)
C18 C17 H17A 120.7
C16 C17 H17A 120.7
N4 C18 C17 121.6(9)
N4 C18 H18A 119.2
C17 C18 H18A 119.2
N4 C19 C20 121.0(9)
N4 C19 H19A 119.5
C20 C19 H19A 119.5
C16 C20 C19 119.2(9)
C16 C20 H20A 120.4
C19 C20 H20A 120.4
N1 C21 H21A 109.5
N1 C21 H21B 109.5
H21A C21 H21B 109.5
N1 C21 H21C 109.5
H21A C21 H21C 109.5
H21B C21 H21C 109.5
N3 C22 H22A 109.5
N3 C22 H22B 109.5
H22A C22 H22B 109.5
N3 C22 H22C 109.5
H22A C22 H22C 109.5
H22B C22 H22C 109.5

loop_
_geom_bond_atom_site_label_1
_geom_bond_atom_site_label_2
_geom_bond_distance
Zn1 N2 2.093(7)
Zn1 Br2 2.3280(18)
Zn1 Br3 2.3416(16)
Zn1 Br1 2.3548(17)
Zn2 N4 2.091(7)
Zn2 Br4 2.334(2)
Zn2 Br5 2.3510(17)
Zn2 Br6 2.3836(19)
N1 C2 1.342(12)
N1 C3 1.347(13)
N1 C21 1.477(12)
N2 C9 1.312(12)
N2 C8 1.346(12)
N3 C12 1.311(12)
N3 C13 1.357(13)
N3 C22 1.452(11)
N4 C19 1.326(12)
N4 C18 1.335(12)
C1 C2 1.352(13)
C1 C5 1.365(13)
C1 H1A 0.9300
C2 H2A 0.9300
C3 C4 1.381(14)
C3 H3A 0.9300
C4 C5 1.407(13)
C4 H4A 0.9300
C5 C6 1.501(12)
C6 C10 1.376(12)
C6 C7 1.402(13)
C7 C8 1.346(12)
C7 H7A 0.9300
C8 H8A 0.9300
C9 C10 1.388(12)
C9 H9A 0.9300
C10 H10A 0.9300
C11 C12 1.374(13)
C11 C15 1.382(13)
C11 H11A 0.9300
C12 H12A 0.9300
C13 C14 1.336(13)
C13 H13A 0.9300
C14 C15 1.381(13)
C14 H14A 0.9300
C15 C16 1.475(11)
C16 C20 1.361(12)
C16 C17 1.401(13)
C17 C18 1.391(12)
C17 H17A 0.9300
C18 H18A 0.9300
C19 C20 1.417(12)
C19 H19A 0.9300
C20 H20A 0.9300
C21 H21A 0.9600
C21 H21B 0.9600
C21 H21C 0.9600
C22 H22A 0.9600
C22 H22B 0.9600
C22 H22C 0.9600
